data_7120902
loop_
_publ_author_name
'Kulmaczewski, Rafal'
'Trzop, Elzbieta'
'Kershaw Cook, Laurence J.'
'Collet, Eric'
'CHASTANET, Guillaume'
'Halcrow, Malcolm'

_publ_section_title
;
 Role of Symmetry Breaking in the Structural Trapping of Light-Induced
 Excited Spin States
;
_journal_name_full 'Chemical Communications'
_journal_paper_doi 10.1039/C7CC07990G
_journal_year 2017
_chemical_formula_moiety 'C28 H30 Fe N10 S2, C2 H3 N, 2(B F4)'
_chemical_formula_sum 'C30 H33 B2 F8 Fe N11 S2'
_chemical_formula_weight 841.26
_chemical_melting_point ?
_space_group_crystal_system monoclinic
_space_group_IT_number 14
_space_group_name_Hall '-P 2ybc'
_space_group_name_H-M_alt 'P 1 21/c 1'
_symmetry_space_group_name_Hall '-P 2ybc'
_symmetry_space_group_name_H-M 'P 1 21/c 1'
_atom_sites_solution_hydrogens geom
_atom_sites_solution_primary dual
_atom_sites_solution_secondary difmap
_audit_update_record
;
2017-07-28 deposited with the CCDC.
2017-11-20 downloaded from the CCDC.
;
_cell_angle_alpha 90
_cell_angle_beta 99.208(2)
_cell_angle_gamma 90
_cell_formula_units_Z 4
_cell_length_a 20.2280(5)
_cell_length_b 11.8526(4)
_cell_length_c 15.5284(4)
_cell_measurement_reflns_used 4950
_cell_measurement_temperature 15(1)
_cell_measurement_theta_max 31.6220
_cell_measurement_theta_min 3.1820
_cell_volume 3675.03(18)
_computing_cell_refinement 'CrysAlisPro 1.171.38.46 (Rigaku OD, 2015)'
_computing_data_collection 'CrysAlisPro 1.171.37.31c (Rigaku OD, 2014)'
_computing_data_reduction 'CrysAlisPro 1.171.38.46 (Rigaku OD, 2015)'
_computing_molecular_graphics 'Mercury3.9 (2016)'
_computing_publication_material 'Olex2 (Dolomanov et al., 2009)'
_computing_structure_refinement 'ShelXL (Sheldrick, 2015)'
_computing_structure_solution 'ShelXT (Sheldrick, 2015)'
_diffrn_ambient_temperature 15(1)
_diffrn_detector 'CCD plate'
_diffrn_detector_area_resol_mean 16.1852
_diffrn_detector_type Sapphire3
_diffrn_measured_fraction_theta_full 0.998
_diffrn_measured_fraction_theta_max 0.998
_diffrn_measurement_details
;
#__ type_ start__ end____ width___ exp.time_
  1 omega   12.00  105.00   1.0000    7.5000
omega____ theta____ kappa____ phi______ frames
    -       32.4262   38.0000   30.0000 93

#__ type_ start__ end____ width___ exp.time_
  2 omega  -57.00   -2.00   1.0000    7.5000
omega____ theta____ kappa____ phi______ frames
    -      -30.3949    0.0000 -180.0000 55

#__ type_ start__ end____ width___ exp.time_
  3 omega  -77.00  -37.00   1.0000    7.5000
omega____ theta____ kappa____ phi______ frames
    -      -30.3949  103.0000  156.3300 40

#__ type_ start__ end____ width___ exp.time_
  4 omega -109.00  -56.00   1.0000    7.5000
omega____ theta____ kappa____ phi______ frames
    -      -30.3949 -178.0000 -180.0000 53

#__ type_ start__ end____ width___ exp.time_
  5 omega  -90.00  -63.00   1.0000    7.5000
omega____ theta____ kappa____ phi______ frames
    -      -30.3949 -178.0000 -150.0000 27

#__ type_ start__ end____ width___ exp.time_
  6 omega -109.00  -59.00   1.0000    7.5000
omega____ theta____ kappa____ phi______ frames
    -      -30.3949 -178.0000    0.0000 50
;
_diffrn_measurement_device 'four-circle diffractometer'
_diffrn_measurement_device_type 'Xcalibur, Sapphire3'
_diffrn_measurement_method '\w scans'
_diffrn_orient_matrix_UB_11 -0.0008170000
_diffrn_orient_matrix_UB_12 -0.0562197000
_diffrn_orient_matrix_UB_13 0.0118714000
_diffrn_orient_matrix_UB_21 -0.0055698000
_diffrn_orient_matrix_UB_22 0.0203727000
_diffrn_orient_matrix_UB_23 0.0320145000
_diffrn_orient_matrix_UB_31 -0.0459424000
_diffrn_orient_matrix_UB_32 -0.0014941000
_diffrn_orient_matrix_UB_33 -0.0098303000
_diffrn_radiation_monochromator graphite
_diffrn_radiation_probe x-ray
_diffrn_radiation_type MoK\a
_diffrn_radiation_wavelength 0.71073
_diffrn_reflns_av_R_equivalents 0.0520
_diffrn_reflns_av_unetI/netI 0.0747
_diffrn_reflns_Laue_measured_fraction_full 0.998
_diffrn_reflns_Laue_measured_fraction_max 0.998
_diffrn_reflns_limit_h_max 25
_diffrn_reflns_limit_h_min -24
_diffrn_reflns_limit_k_max 14
_diffrn_reflns_limit_k_min -15
_diffrn_reflns_limit_l_max 16
_diffrn_reflns_limit_l_min -19
_diffrn_reflns_number 19748
_diffrn_reflns_point_group_measured_fraction_full 0.998
_diffrn_reflns_point_group_measured_fraction_max 0.998
_diffrn_reflns_theta_full 25.242
_diffrn_reflns_theta_max 26.999
_diffrn_reflns_theta_min 3.081
_diffrn_source 'Enhance (Mo) X-ray Source'
_exptl_absorpt_coefficient_mu 0.605
_exptl_absorpt_correction_T_max 0.954
_exptl_absorpt_correction_T_min 0.842
_exptl_absorpt_correction_type analytical
_exptl_absorpt_process_details
;
CrysAlisPro, Agilent Technologies,
Version 1.171.37.35 (release 13-08-2014 CrysAlis171 .NET)
(compiled Aug 13 2014,18:06:01)
Analytical numeric absorption correction using a multifaceted crystal
            model based on expressions derived by R.C. Clark & J.S. Reid.
(Clark, R. C. & Reid, J. S. (1995). Acta Cryst. A51, 887-897)
Empirical absorption correction using spherical harmonics,
 implemented in SCALE3 ABSPACK scaling algorithm.
;
_exptl_crystal_colour 'light orange'
_exptl_crystal_density_diffrn 1.520
_exptl_crystal_density_meas ?
_exptl_crystal_density_method none
_exptl_crystal_description block
_exptl_crystal_F_000 1720
_exptl_crystal_size_max 0.5026
_exptl_crystal_size_mid 0.1566
_exptl_crystal_size_min 0.0797
_refine_diff_density_max 0.659
_refine_diff_density_min -0.486
_refine_diff_density_rms 0.088
_refine_ls_extinction_method none
_refine_ls_goodness_of_fit_ref 1.059
_refine_ls_hydrogen_treatment constr
_refine_ls_matrix_type full
_refine_ls_number_parameters 492
_refine_ls_number_reflns 7998
_refine_ls_number_restraints 0
_refine_ls_restrained_S_all 1.059
_refine_ls_R_factor_all 0.0798
_refine_ls_R_factor_gt 0.0511
_refine_ls_shift/su_max 0.000
_refine_ls_shift/su_mean 0.000
_refine_ls_structure_factor_coef Fsqd
_refine_ls_weighting_details 'w=1/[\s^2^(Fo^2^)+(0.0530P)^2^+0.7738P] where P=(Fo^2^+2Fc^2^)/3'
_refine_ls_weighting_scheme calc
_refine_ls_wR_factor_gt 0.1133
_refine_ls_wR_factor_ref 0.1275
_reflns_Friedel_coverage 0.000
_reflns_number_gt 5813
_reflns_number_total 7998
_reflns_threshold_expression 'I > 2\s(I)'
_cod_data_source_file c7cc07990g1.cif
_cod_data_source_block rk137MeCNPI_015K
_cod_depositor_comments
;
The following automatic conversions were performed:

'_chemical_melting_point' value 'not measured' was changed to '?' -
the value is undefined or not given.

'_exptl_crystal_density_meas' value 'not measured' was changed to '?'
- the value is perceived as not measured.

Automatic conversion script
Id: cif_fix_values 4973 2017-02-22 13:04:09Z antanas 
;
_cod_database_code 7120902
_shelx_space_group_comment
;
The symmetry employed for this shelxl refinement is uniquely defined
by the following loop, which should always be used as a source of
symmetry information in preference to the above space-group names.
They are only intended as comments.
;
_reflns_odcompleteness_completeness 99.80
_reflns_odcompleteness_iscentric 1
_reflns_odcompleteness_theta 26.32

loop_
_space_group_symop_operation_xyz
'x, y, z'
'-x, y+1/2, -z+1/2'
'-x, -y, -z'
'x, -y-1/2, z-1/2'

loop_
_atom_site_label
_atom_site_type_symbol
_atom_site_fract_x
_atom_site_fract_y
_atom_site_fract_z
_atom_site_U_iso_or_equiv
_atom_site_adp_type
_atom_site_occupancy
_atom_site_site_symmetry_order
_atom_site_calc_flag
_atom_site_refinement_flags_posn
Fe1 Fe 0.27817(2) 0.60181(4) 0.44402(3) 0.01286(12) Uani 1 1 d .
S1 S 0.60209(4) 0.71169(7) 0.47833(5) 0.01550(17) Uani 1 1 d .
S2 S -0.03972(4) 0.50187(7) 0.28154(5) 0.01649(18) Uani 1 1 d .
N7 N 0.17710(13) 0.4424(2) 0.49944(14) 0.0138(5) Uani 1 1 d .
N1 N 0.32116(13) 0.4811(2) 0.36099(15) 0.0150(5) Uani 1 1 d .
N2 N 0.38869(13) 0.4948(2) 0.36150(15) 0.0146(5) Uani 1 1 d .
N8 N 0.17584(12) 0.5755(2) 0.39326(14) 0.0128(5) Uani 1 1 d .
N6 N 0.24228(12) 0.4738(2) 0.52519(15) 0.0141(5) Uani 1 1 d .
N4 N 0.36431(12) 0.7562(2) 0.56953(14) 0.0131(5) Uani 1 1 d .
N5 N 0.29790(13) 0.7331(2) 0.54209(15) 0.0153(6) Uani 1 1 d .
N9 N 0.18740(13) 0.7183(2) 0.29899(14) 0.0141(5) Uani 1 1 d .
N10 N 0.25171(13) 0.7278(2) 0.34342(15) 0.0148(5) Uani 1 1 d .
N3 N 0.38338(13) 0.6270(2) 0.46746(15) 0.0136(5) Uani 1 1 d .
C6 C 0.51719(15) 0.6855(3) 0.47724(18) 0.0147(6) Uani 1 1 d .
C1 C 0.30451(16) 0.3926(3) 0.30978(18) 0.0170(7) Uani 1 1 d .
H1 H 0.2615 0.3631 0.2973 0.020 Uiso 1 1 calc R
C9 C 0.37301(16) 0.8346(3) 0.63371(18) 0.0170(7) Uani 1 1 d .
H9 H 0.4137 0.8627 0.6620 0.020 Uiso 1 1 calc R
C10 C 0.31078(16) 0.8645(3) 0.64889(19) 0.0187(7) Uani 1 1 d .
H10 H 0.3003 0.9166 0.6894 0.022 Uiso 1 1 calc R
C12 C 0.61874(16) 0.8473(3) 0.53329(19) 0.0166(7) Uani 1 1 d .
H12 H 0.6031 0.8449 0.5898 0.020 Uiso 1 1 calc R
C28 C -0.07641(17) 0.7228(3) 0.2409(2) 0.0227(7) Uani 1 1 d .
H28A H -0.1100 0.7162 0.2778 0.034 Uiso 1 1 calc GR
H28B H -0.0903 0.7777 0.1962 0.034 Uiso 1 1 calc GR
H28C H -0.0349 0.7460 0.2751 0.034 Uiso 1 1 calc GR
C3 C 0.41274(16) 0.4152(3) 0.31077(18) 0.0171(7) Uani 1 1 d .
H3 H 0.4568 0.4078 0.3013 0.020 Uiso 1 1 calc R
C2 C 0.36016(16) 0.3492(3) 0.27678(18) 0.0184(7) Uani 1 1 d .
H2 H 0.3608 0.2880 0.2395 0.022 Uiso 1 1 calc R
C8 C 0.41109(15) 0.7070(3) 0.52245(17) 0.0128(6) Uani 1 1 d .
C26 C -0.06709(16) 0.6100(3) 0.19919(19) 0.0173(7) Uani 1 1 d .
H26 H -0.0332 0.6176 0.1609 0.021 Uiso 1 1 calc R
C23 C 0.17370(16) 0.8026(3) 0.23895(18) 0.0162(7) Uani 1 1 d .
H23 H 0.1335 0.8143 0.2017 0.019 Uiso 1 1 calc R
C17 C 0.15849(17) 0.3612(3) 0.55252(18) 0.0182(7) Uani 1 1 d .
H17 H 0.1165 0.3278 0.5481 0.022 Uiso 1 1 calc R
C22 C 0.14512(15) 0.6362(3) 0.32623(17) 0.0136(6) Uani 1 1 d .
C16 C 0.21328(16) 0.3380(3) 0.61355(19) 0.0188(7) Uani 1 1 d .
H16 H 0.2164 0.2854 0.6585 0.023 Uiso 1 1 calc R
C19 C 0.07387(15) 0.4745(2) 0.39518(17) 0.0134(6) Uani 1 1 d .
H19 H 0.0505 0.4194 0.4206 0.016 Uiso 1 1 calc R
C20 C 0.04329(15) 0.5374(3) 0.32280(18) 0.0143(6) Uani 1 1 d .
C11 C 0.26583(16) 0.8000(3) 0.59028(18) 0.0169(7) Uani 1 1 d .
H11 H 0.2195 0.8037 0.5858 0.020 Uiso 1 1 calc R
C25 C 0.27713(16) 0.8171(3) 0.30971(18) 0.0165(7) Uani 1 1 d .
H25 H 0.3204 0.8438 0.3272 0.020 Uiso 1 1 calc R
C21 C 0.07970(15) 0.6201(3) 0.28778(18) 0.0136(6) Uani 1 1 d .
H21 H 0.0606 0.6630 0.2401 0.016 Uiso 1 1 calc R
C13 C 0.69457(16) 0.8623(3) 0.5478(2) 0.0206(7) Uani 1 1 d .
H13A H 0.7153 0.8016 0.5832 0.031 Uiso 1 1 calc GR
H13B H 0.7061 0.9328 0.5768 0.031 Uiso 1 1 calc GR
H13C H 0.7101 0.8620 0.4925 0.031 Uiso 1 1 calc GR
C24 C 0.23026(16) 0.8665(3) 0.24407(18) 0.0173(7) Uani 1 1 d .
H24 H 0.2365 0.9298 0.2109 0.021 Uiso 1 1 calc R
C5 C 0.48909(15) 0.6023(3) 0.41895(17) 0.0143(6) Uani 1 1 d .
H5 H 0.5145 0.5654 0.3827 0.017 Uiso 1 1 calc R
C14 C 0.58276(16) 0.9418(3) 0.47817(19) 0.0194(7) Uani 1 1 d .
H14A H 0.6000 0.9474 0.4243 0.029 Uiso 1 1 calc GR
H14B H 0.5899 1.0118 0.5093 0.029 Uiso 1 1 calc GR
H14C H 0.5357 0.9257 0.4662 0.029 Uiso 1 1 calc GR
C7 C 0.47735(15) 0.7391(3) 0.53178(17) 0.0142(6) Uani 1 1 d .
H7 H 0.4949 0.7936 0.5721 0.017 Uiso 1 1 calc R
C27 C -0.13202(16) 0.5661(3) 0.1457(2) 0.0241(8) Uani 1 1 d .
H27A H -0.1239 0.4945 0.1206 0.036 Uiso 1 1 calc GR
H27B H -0.1477 0.6188 0.1000 0.036 Uiso 1 1 calc GR
H27C H -0.1653 0.5575 0.1829 0.036 Uiso 1 1 calc GR
C18 C 0.13942(15) 0.4977(3) 0.42651(17) 0.0131(6) Uani 1 1 d .
C4 C 0.42281(16) 0.5770(3) 0.41710(17) 0.0140(6) Uani 1 1 d .
C15 C 0.26365(16) 0.4098(3) 0.59434(18) 0.0174(7) Uani 1 1 d .
H15 H 0.3067 0.4125 0.6260 0.021 Uiso 1 1 calc R
N11 N 0.18148(16) 0.4586(3) 0.16950(19) 0.0339(8) Uani 1 1 d .
C30 C 0.06541(18) 0.4390(3) 0.0734(2) 0.0280(8) Uani 1 1 d .
H30A H 0.0589 0.4998 0.0320 0.042 Uiso 1 1 calc GR
H30B H 0.0314 0.4420 0.1099 0.042 Uiso 1 1 calc GR
H30C H 0.0626 0.3684 0.0428 0.042 Uiso 1 1 calc GR
C29 C 0.13090(17) 0.4494(3) 0.1269(2) 0.0220(7) Uani 1 1 d .
F1 F 0.43023(9) 0.59503(16) 0.83635(11) 0.0219(4) Uani 1 1 d .
F4 F 0.47495(9) 0.43052(16) 0.79570(11) 0.0215(4) Uani 1 1 d .
F3 F 0.42615(9) 0.55457(16) 0.69185(10) 0.0212(4) Uani 1 1 d .
F2 F 0.36144(9) 0.45538(16) 0.77279(10) 0.0201(4) Uani 1 1 d .
B1 B 0.42276(19) 0.5093(3) 0.7748(2) 0.0176(8) Uani 1 1 d .
F8 F 0.11111(9) 0.66051(16) 0.54470(10) 0.0219(4) Uani 1 1 d .
F6 F 0.00320(9) 0.68609(16) 0.47493(11) 0.0213(4) Uani 1 1 d .
F7 F 0.08331(10) 0.81696(16) 0.46134(11) 0.0264(5) Uani 1 1 d .
F5 F 0.04525(10) 0.79535(18) 0.59072(11) 0.0288(5) Uani 1 1 d .
B2 B 0.06117(19) 0.7399(3) 0.5174(2) 0.0168(8) Uani 1 1 d .

loop_
_atom_site_aniso_label
_atom_site_aniso_U_11
_atom_site_aniso_U_22
_atom_site_aniso_U_33
_atom_site_aniso_U_23
_atom_site_aniso_U_13
_atom_site_aniso_U_12
Fe1 0.0101(2) 0.0158(2) 0.0129(2) -0.00017(17) 0.00238(15) -0.00099(19)
S1 0.0117(4) 0.0173(4) 0.0180(4) -0.0013(3) 0.0038(3) -0.0003(3)
S2 0.0132(4) 0.0182(4) 0.0171(4) 0.0036(3) -0.0002(3) -0.0021(3)
N7 0.0138(13) 0.0155(13) 0.0121(12) 0.0006(10) 0.0023(10) 0.0011(12)
N1 0.0134(13) 0.0186(14) 0.0136(12) 0.0002(10) 0.0040(10) -0.0036(12)
N2 0.0128(13) 0.0173(13) 0.0139(12) -0.0019(10) 0.0027(10) -0.0024(12)
N8 0.0102(13) 0.0162(13) 0.0122(12) -0.0007(10) 0.0024(9) 0.0000(11)
N6 0.0120(13) 0.0177(14) 0.0127(12) -0.0029(10) 0.0021(9) 0.0022(11)
N4 0.0112(13) 0.0181(13) 0.0103(12) 0.0004(10) 0.0029(9) -0.0007(11)
N5 0.0130(14) 0.0203(14) 0.0132(12) 0.0007(10) 0.0042(10) 0.0005(12)
N9 0.0143(14) 0.0174(14) 0.0108(12) 0.0017(10) 0.0024(9) 0.0003(12)
N10 0.0120(13) 0.0170(14) 0.0151(12) -0.0010(10) 0.0010(10) -0.0021(12)
N3 0.0150(14) 0.0143(13) 0.0120(12) 0.0019(10) 0.0036(9) -0.0015(11)
C6 0.0127(16) 0.0166(16) 0.0151(14) 0.0050(12) 0.0035(11) 0.0034(14)
C1 0.0185(17) 0.0174(16) 0.0143(14) 0.0014(12) -0.0001(12) -0.0053(15)
C9 0.0193(17) 0.0169(16) 0.0149(15) -0.0024(12) 0.0030(12) -0.0035(14)
C10 0.0227(18) 0.0195(17) 0.0160(15) -0.0017(12) 0.0093(12) -0.0019(15)
C12 0.0148(16) 0.0183(16) 0.0169(15) -0.0005(12) 0.0031(12) -0.0028(14)
C28 0.0185(18) 0.0233(18) 0.0277(17) 0.0070(14) 0.0077(13) 0.0031(16)
C3 0.0203(17) 0.0196(17) 0.0120(14) -0.0003(12) 0.0048(12) 0.0039(15)
C2 0.0218(18) 0.0195(17) 0.0145(15) -0.0023(12) 0.0048(12) -0.0021(15)
C8 0.0164(16) 0.0144(15) 0.0077(13) 0.0028(11) 0.0025(11) 0.0026(13)
C26 0.0137(16) 0.0206(17) 0.0172(15) 0.0055(13) 0.0010(12) -0.0001(14)
C23 0.0179(17) 0.0169(16) 0.0143(15) 0.0017(12) 0.0040(12) 0.0033(14)
C17 0.0195(18) 0.0206(17) 0.0161(15) 0.0027(12) 0.0071(12) -0.0010(15)
C22 0.0158(16) 0.0159(16) 0.0100(13) 0.0000(11) 0.0048(11) 0.0007(13)
C16 0.0218(18) 0.0216(17) 0.0138(15) 0.0036(12) 0.0056(12) 0.0043(15)
C19 0.0153(16) 0.0124(15) 0.0134(14) -0.0017(11) 0.0055(11) -0.0030(13)
C20 0.0139(16) 0.0166(16) 0.0133(14) -0.0031(12) 0.0046(11) 0.0011(14)
C11 0.0149(16) 0.0198(17) 0.0171(15) 0.0025(12) 0.0060(12) 0.0011(14)
C25 0.0178(17) 0.0164(16) 0.0163(15) -0.0009(12) 0.0059(12) -0.0029(14)
C21 0.0146(16) 0.0154(16) 0.0111(14) -0.0009(11) 0.0026(11) 0.0018(13)
C13 0.0164(17) 0.0224(18) 0.0230(16) -0.0011(13) 0.0036(13) -0.0013(15)
C24 0.0216(18) 0.0165(16) 0.0150(15) 0.0049(12) 0.0062(12) 0.0010(14)
C5 0.0156(16) 0.0162(16) 0.0121(14) 0.0006(11) 0.0051(11) 0.0006(14)
C14 0.0177(17) 0.0196(17) 0.0218(16) 0.0018(13) 0.0059(13) -0.0014(15)
C7 0.0177(17) 0.0159(15) 0.0092(13) 0.0007(11) 0.0025(11) -0.0004(14)
C27 0.0200(18) 0.031(2) 0.0205(16) 0.0067(14) -0.0009(13) -0.0014(16)
C18 0.0142(16) 0.0159(15) 0.0104(13) -0.0017(11) 0.0054(11) 0.0031(13)
C4 0.0172(16) 0.0163(16) 0.0082(13) 0.0006(11) 0.0013(11) 0.0007(14)
C15 0.0151(16) 0.0225(17) 0.0144(14) -0.0010(12) 0.0012(12) 0.0054(15)
N11 0.0276(18) 0.0383(19) 0.0341(17) 0.0029(14) -0.0007(14) 0.0012(16)
C30 0.025(2) 0.0243(19) 0.0319(19) 0.0024(15) -0.0039(15) -0.0029(17)
C29 0.0232(19) 0.0229(18) 0.0201(16) -0.0021(13) 0.0036(14) 0.0002(16)
F1 0.0184(10) 0.0289(11) 0.0183(9) -0.0045(8) 0.0019(7) 0.0017(9)
F4 0.0171(10) 0.0273(11) 0.0199(9) 0.0031(8) 0.0026(7) 0.0062(9)
F3 0.0226(10) 0.0267(10) 0.0156(9) 0.0039(7) 0.0072(7) 0.0050(9)
F2 0.0160(10) 0.0264(10) 0.0178(9) 0.0015(8) 0.0020(7) 0.0010(9)
B1 0.019(2) 0.0195(19) 0.0136(16) 0.0004(14) 0.0015(13) 0.0030(17)
F8 0.0200(10) 0.0262(10) 0.0186(9) -0.0057(8) 0.0008(7) 0.0080(9)
F6 0.0171(10) 0.0258(10) 0.0209(9) 0.0016(8) 0.0023(7) -0.0009(9)
F7 0.0243(11) 0.0283(11) 0.0277(10) 0.0009(8) 0.0069(8) -0.0064(10)
F5 0.0305(12) 0.0384(12) 0.0171(9) -0.0066(8) 0.0026(8) 0.0139(10)
B2 0.0181(19) 0.0194(19) 0.0131(16) -0.0046(13) 0.0026(13) -0.0021(16)

loop_
_atom_type_symbol
_atom_type_description
_atom_type_scat_dispersion_real
_atom_type_scat_dispersion_imag
_atom_type_scat_source
C C 0.0033 0.0016 'International Tables Vol C Tables 4.2.6.8 and 6.1.1.4'
H H 0.0000 0.0000 'International Tables Vol C Tables 4.2.6.8 and 6.1.1.4'
B B 0.0013 0.0007 'International Tables Vol C Tables 4.2.6.8 and 6.1.1.4'
F F 0.0171 0.0103 'International Tables Vol C Tables 4.2.6.8 and 6.1.1.4'
Fe Fe 0.3463 0.8444 'International Tables Vol C Tables 4.2.6.8 and 6.1.1.4'
N N 0.0061 0.0033 'International Tables Vol C Tables 4.2.6.8 and 6.1.1.4'
S S 0.1246 0.1234 'International Tables Vol C Tables 4.2.6.8 and 6.1.1.4'

loop_
_geom_angle_atom_site_label_1
_geom_angle_atom_site_label_2
_geom_angle_atom_site_label_3
_geom_angle
N8 Fe1 N1 98.08(9)
N8 Fe1 N6 73.45(9)
N8 Fe1 N5 115.24(10)
N8 Fe1 N10 73.69(9)
N8 Fe1 N3 168.15(9)
N6 Fe1 N1 94.93(9)
N5 Fe1 N1 146.49(10)
N5 Fe1 N6 97.75(9)
N10 Fe1 N1 95.81(9)
N10 Fe1 N6 146.51(9)
N10 Fe1 N5 90.47(9)
N3 Fe1 N1 73.26(9)
N3 Fe1 N6 114.72(9)
N3 Fe1 N5 73.25(9)
N3 Fe1 N10 98.74(9)
C6 S1 C12 105.63(15)
C20 S2 C26 104.62(14)
N6 N7 C18 118.5(2)
C17 N7 N6 111.3(2)
C17 N7 C18 130.2(3)
N2 N1 Fe1 113.95(18)
C1 N1 Fe1 141.3(2)
C1 N1 N2 104.7(2)
N1 N2 C4 118.4(2)
C3 N2 N1 111.1(2)
C3 N2 C4 130.3(3)
C22 N8 Fe1 121.1(2)
C18 N8 Fe1 121.70(19)
C18 N8 C22 117.2(3)
N7 N6 Fe1 114.65(17)
C15 N6 Fe1 140.6(2)
C15 N6 N7 104.8(2)
N5 N4 C8 117.5(2)
C9 N4 N5 111.8(2)
C9 N4 C8 130.3(3)
N4 N5 Fe1 115.00(18)
C11 N5 Fe1 140.5(2)
C11 N5 N4 104.4(2)
N10 N9 C22 118.5(2)
C23 N9 N10 110.8(2)
C23 N9 C22 130.3(3)
N9 N10 Fe1 114.21(18)
C25 N10 Fe1 140.5(2)
C25 N10 N9 105.3(2)
C8 N3 Fe1 121.0(2)
C8 N3 C4 117.2(3)
C4 N3 Fe1 120.8(2)
C5 C6 S1 115.5(2)
C5 C6 C7 119.7(3)
C7 C6 S1 124.8(2)
N1 C1 H1 124.3
N1 C1 C2 111.5(3)
C2 C1 H1 124.3
N4 C9 H9 126.5
N4 C9 C10 106.9(3)
C10 C9 H9 126.5
C9 C10 H10 127.3
C9 C10 C11 105.4(3)
C11 C10 H10 127.3
S1 C12 H12 109.4
C13 C12 S1 106.1(2)
C13 C12 H12 109.4
C14 C12 S1 110.4(2)
C14 C12 H12 109.4
C14 C12 C13 112.1(3)
H28A C28 H28B 109.5
H28A C28 H28C 109.5
H28B C28 H28C 109.5
C26 C28 H28A 109.5
C26 C28 H28B 109.5
C26 C28 H28C 109.5
N2 C3 H3 126.5
C2 C3 N2 107.0(3)
C2 C3 H3 126.5
C1 C2 H2 127.2
C3 C2 C1 105.7(3)
C3 C2 H2 127.2
N3 C8 N4 112.1(3)
N3 C8 C7 124.3(3)
C7 C8 N4 123.5(3)
S2 C26 H26 109.0
C28 C26 S2 111.4(2)
C28 C26 H26 109.0
C28 C26 C27 112.3(3)
C27 C26 S2 106.2(2)
C27 C26 H26 109.0
N9 C23 H23 126.6
C24 C23 N9 106.9(3)
C24 C23 H23 126.6
N7 C17 H17 126.6
N7 C17 C16 106.9(3)
C16 C17 H17 126.6
N8 C22 N9 112.3(3)
N8 C22 C21 124.0(3)
C21 C22 N9 123.7(3)
C17 C16 H16 127.2
C17 C16 C15 105.5(3)
C15 C16 H16 127.2
C20 C19 H19 121.5
C18 C19 H19 121.5
C18 C19 C20 117.1(3)
C19 C20 S2 116.0(2)
C21 C20 S2 124.4(2)
C21 C20 C19 119.6(3)
N5 C11 C10 111.5(3)
N5 C11 H11 124.3
C10 C11 H11 124.3
N10 C25 H25 124.4
N10 C25 C24 111.2(3)
C24 C25 H25 124.4
C22 C21 C20 117.5(3)
C22 C21 H21 121.2
C20 C21 H21 121.2
C12 C13 H13A 109.5
C12 C13 H13B 109.5
C12 C13 H13C 109.5
H13A C13 H13B 109.5
H13A C13 H13C 109.5
H13B C13 H13C 109.5
C23 C24 C25 105.9(3)
C23 C24 H24 127.1
C25 C24 H24 127.1
C6 C5 H5 121.2
C4 C5 C6 117.6(3)
C4 C5 H5 121.2
C12 C14 H14A 109.5
C12 C14 H14B 109.5
C12 C14 H14C 109.5
H14A C14 H14B 109.5
H14A C14 H14C 109.5
H14B C14 H14C 109.5
C6 C7 H7 121.6
C8 C7 C6 116.8(3)
C8 C7 H7 121.6
C26 C27 H27A 109.5
C26 C27 H27B 109.5
C26 C27 H27C 109.5
H27A C27 H27B 109.5
H27A C27 H27C 109.5
H27B C27 H27C 109.5
N8 C18 N7 111.6(3)
N8 C18 C19 124.5(3)
C19 C18 N7 123.9(3)
N3 C4 N2 112.6(3)
N3 C4 C5 124.2(3)
C5 C4 N2 123.2(3)
N6 C15 C16 111.5(3)
N6 C15 H15 124.3
C16 C15 H15 124.3
H30A C30 H30B 109.5
H30A C30 H30C 109.5
H30B C30 H30C 109.5
C29 C30 H30A 109.5
C29 C30 H30B 109.5
C29 C30 H30C 109.5
N11 C29 C30 178.9(4)
F1 B1 F4 109.4(3)
F1 B1 F3 109.6(3)
F1 B1 F2 110.5(3)
F3 B1 F4 108.7(3)
F2 B1 F4 109.5(3)
F2 B1 F3 109.2(2)
F8 B2 F6 110.2(3)
F7 B2 F8 110.1(3)
F7 B2 F6 109.5(2)
F7 B2 F5 110.0(3)
F5 B2 F8 108.7(2)
F5 B2 F6 108.2(3)

loop_
_geom_bond_atom_site_label_1
_geom_bond_atom_site_label_2
_geom_bond_distance
Fe1 N1 2.197(3)
Fe1 N8 2.117(2)
Fe1 N6 2.171(3)
Fe1 N5 2.169(3)
Fe1 N10 2.166(2)
Fe1 N3 2.122(3)
S1 C6 1.743(3)
S1 C12 1.825(3)
S2 C26 1.832(3)
S2 C20 1.750(3)
N7 N6 1.367(3)
N7 C17 1.359(4)
N7 C18 1.420(4)
N1 N2 1.374(3)
N1 C1 1.326(4)
N2 C3 1.367(4)
N2 C4 1.407(4)
N8 C22 1.335(4)
N8 C18 1.334(4)
N6 C15 1.329(4)
N4 N5 1.370(3)
N4 C9 1.354(4)
N4 C8 1.411(4)
N5 C11 1.329(4)
N9 N10 1.376(3)
N9 C23 1.364(4)
N9 C22 1.404(4)
N10 C25 1.321(4)
N3 C8 1.337(4)
N3 C4 1.341(4)
C6 C5 1.396(4)
C6 C7 1.411(4)
C1 H1 0.9300
C1 C2 1.407(4)
C9 H9 0.9300
C9 C10 1.364(4)
C10 H10 0.9300
C10 C11 1.405(4)
C12 H12 0.9800
C12 C13 1.525(4)
C12 C14 1.522(4)
C28 H28A 0.9600
C28 H28B 0.9600
C28 H28C 0.9600
C28 C26 1.510(4)
C3 H3 0.9300
C3 C2 1.358(4)
C2 H2 0.9300
C8 C7 1.379(4)
C26 H26 0.9800
C26 C27 1.529(4)
C23 H23 0.9300
C23 C24 1.364(4)
C17 H17 0.9300
C17 C16 1.366(4)
C22 C21 1.375(4)
C16 H16 0.9300
C16 C15 1.396(4)
C19 H19 0.9300
C19 C20 1.407(4)
C19 C18 1.365(4)
C20 C21 1.389(4)
C11 H11 0.9300
C25 H25 0.9300
C25 C24 1.404(4)
C21 H21 0.9300
C13 H13A 0.9600
C13 H13B 0.9600
C13 H13C 0.9600
C24 H24 0.9300
C5 H5 0.9300
C5 C4 1.370(4)
C14 H14A 0.9600
C14 H14B 0.9600
C14 H14C 0.9600
C7 H7 0.9300
C27 H27A 0.9600
C27 H27B 0.9600
C27 H27C 0.9600
C15 H15 0.9300
N11 C29 1.131(4)
C30 H30A 0.9600
C30 H30B 0.9600
C30 H30C 0.9600
C30 C29 1.452(5)
F1 B1 1.387(4)
F4 B1 1.408(4)
F3 B1 1.407(4)
F2 B1 1.391(4)
F8 B2 1.396(4)
F6 B2 1.404(4)
F7 B2 1.385(4)
F5 B2 1.396(4)
